data_4345296
loop_
_publ_author_name
'Roy, Bijan'
'Saha, Rupak'
'Ghosh, Aloke Kumar'
'Patil, Yogesh'
'Mukherjee, Partha Sarathi'

_publ_section_title
;
 Versatility of Two Diimidazole Building Blocks in Coordination-Driven
 Self-Assembly.
;
_journal_issue 6
_journal_name_full 'Inorganic chemistry'
_journal_page_first 3579
_journal_page_last 3588
_journal_paper_doi 10.1021/acs.inorgchem.7b00037
_journal_volume 56
_journal_year 2017
_chemical_formula_moiety C144H120N48Pd6
_chemical_formula_sum 'C144 H120 N48 Pd6'
_chemical_formula_weight 3161.27
_space_group_crystal_system monoclinic
_space_group_IT_number 15
_space_group_name_Hall '-C 2yc'
_space_group_name_H-M_alt 'C 1 2/c 1'
_symmetry_space_group_name_Hall '-C 2yc'
_symmetry_space_group_name_H-M 'C 1 2/c 1'
_atom_sites_solution_hydrogens geom
_audit_creation_method SHELXL-2013
_cell_angle_alpha 90
_cell_angle_beta 105.810(3)
_cell_angle_gamma 90
_cell_formula_units_Z 4
_cell_length_a 32.293(3)
_cell_length_b 31.265(3)
_cell_length_c 35.443(4)
_cell_measurement_reflns_used 9422
_cell_measurement_temperature 100(2)
_cell_measurement_theta_max 25.92
_cell_measurement_theta_min 3.04
_cell_volume 34431(6)
_computing_cell_refinement 'bruker saint'
_computing_data_collection 'Bruker kappa apexII ccd'
_computing_data_reduction 'bruker saint'
_computing_molecular_graphics ortep-III
_computing_publication_material 'WinGX v1.80.05'
_computing_structure_refinement 'SHELXL-97 (Sheldrick, 2008)'
_computing_structure_solution shelxs-97
_diffrn_ambient_temperature 100(2)
_diffrn_measured_fraction_theta_full 0.993
_diffrn_measured_fraction_theta_max 0.978
_diffrn_measurement_device_type 'Bruker kappa apexII ccd'
_diffrn_measurement_method 'phi and omega scans'
_diffrn_radiation_type MoK\a
_diffrn_radiation_wavelength 0.71073
_diffrn_reflns_av_R_equivalents 0.1494
_diffrn_reflns_av_unetI/netI 0.2159
_diffrn_reflns_Laue_measured_fraction_full 0.993
_diffrn_reflns_Laue_measured_fraction_max 0.978
_diffrn_reflns_limit_h_max 40
_diffrn_reflns_limit_h_min -40
_diffrn_reflns_limit_k_max 39
_diffrn_reflns_limit_k_min -38
_diffrn_reflns_limit_l_max 44
_diffrn_reflns_limit_l_min -44
_diffrn_reflns_number 305847
_diffrn_reflns_point_group_measured_fraction_full 0.993
_diffrn_reflns_point_group_measured_fraction_max 0.978
_diffrn_reflns_theta_full 25.242
_diffrn_reflns_theta_max 26.481
_diffrn_reflns_theta_min 2.951
_diffrn_source 'fine-focus sealed tube'
_exptl_absorpt_coefficient_mu 0.335
_exptl_crystal_colour Colourless
_exptl_crystal_density_diffrn 0.610
_exptl_crystal_description 'Block shaped'
_exptl_crystal_F_000 6384
_exptl_crystal_size_max 0.26
_exptl_crystal_size_mid 0.24
_exptl_crystal_size_min 0.22
_platon_squeeze_details
;
;
_refine_diff_density_max 0.931
_refine_diff_density_min -0.628
_refine_diff_density_rms 0.095
_refine_ls_extinction_method none
_refine_ls_goodness_of_fit_ref 0.961
_refine_ls_hydrogen_treatment constr
_refine_ls_matrix_type full
_refine_ls_number_parameters 847
_refine_ls_number_reflns 34839
_refine_ls_number_restraints 52
_refine_ls_restrained_S_all 0.962
_refine_ls_R_factor_all 0.1822
_refine_ls_R_factor_gt 0.0795
_refine_ls_shift/su_max 0.002
_refine_ls_shift/su_mean 0.000
_refine_ls_structure_factor_coef Fsqd
_refine_ls_weighting_details 'w=1/[\s^2^(Fo^2^)+(0.1107P)^2^] where P=(Fo^2^+2Fc^2^)/3'
_refine_ls_weighting_scheme calc
_refine_ls_wR_factor_gt 0.1999
_refine_ls_wR_factor_ref 0.2233
_reflns_Friedel_coverage 0.000
_reflns_number_gt 15617
_reflns_number_total 34839
_reflns_threshold_expression 'I > 2\s(I)'
_cod_data_source_file ic7b00037_si_005.cif
_cod_data_source_block 10
_cod_depositor_comments 'Adding full bibliography for 4345294--4345296.cif.'
_cod_database_code 4345296
_shelx_space_group_comment
;
The symmetry employed for this shelxl refinement is uniquely defined
by the following loop, which should always be used as a source of
symmetry information in preference to the above space-group names.
They are only intended as comments.
;
_shelxl_version_number 2013-4
_publcif_funding_html
;
;

loop_
_space_group_symop_operation_xyz
'x, y, z'
'-x, y, -z+1/2'
'x+1/2, y+1/2, z'
'-x+1/2, y+1/2, -z+1/2'
'-x, -y, -z'
'x, -y, z-1/2'
'-x+1/2, -y+1/2, -z'
'x+1/2, -y+1/2, z-1/2'

loop_
_atom_site_label
_atom_site_type_symbol
_atom_site_fract_x
_atom_site_fract_y
_atom_site_fract_z
_atom_site_U_iso_or_equiv
_atom_site_adp_type
_atom_site_occupancy
_atom_site_site_symmetry_order
_atom_site_calc_flag
_atom_site_refinement_flags_posn
_atom_site_refinement_flags_adp
C21 C 0.3534(2) 0.1075(2) 0.8913(2) 0.091(3) Uani 1 1 d . .
H21 H 0.3320 0.1068 0.9043 0.109 Uiso 1 1 calc R U
C26 C 0.1666(2) 0.09975(19) 0.80546(18) 0.0567(17) Uani 1 1 d . .
H26 H 0.1728 0.1148 0.8289 0.068 Uiso 1 1 calc R U
C27 C 0.1610(3) 0.0509(3) 0.7633(2) 0.115(3) Uani 1 1 d . .
H27 H 0.1646 0.0246 0.7524 0.137 Uiso 1 1 calc R U
C29 C 0.1459(3) 0.0840(2) 0.7430(2) 0.123(4) Uani 1 1 d . .
H29 H 0.1337 0.0855 0.7160 0.148 Uiso 1 1 calc R U
C30 C 0.1421(2) 0.16104(12) 0.76202(17) 0.070(2) Uani 1 1 d G .
C32 C 0.1478(3) 0.18013(17) 0.72834(16) 0.271(10) Uani 1 1 d G U
H32 H 0.1572 0.1639 0.7103 0.326 Uiso 1 1 calc R U
C33 C 0.1393(2) 0.22347(17) 0.72162(15) 0.237(9) Uani 1 1 d G U
H33 H 0.1430 0.2362 0.6991 0.285 Uiso 1 1 calc R U
C34 C 0.12521(17) 0.24773(12) 0.74859(16) 0.0467(15) Uani 1 1 d G .
C35 C 0.1196(2) 0.22864(17) 0.78227(17) 0.168(5) Uani 1 1 d G U
H35 H 0.1102 0.2449 0.8003 0.201 Uiso 1 1 calc R U
C36 C 0.1281(2) 0.18530(17) 0.78898(16) 0.216(8) Uani 1 1 d G U
H36 H 0.1243 0.1725 0.8115 0.259 Uiso 1 1 calc R U
C62 C 0.2275(3) -0.0576(2) 0.9009(2) 0.118(4) Uani 1 1 d . .
H62 H 0.2209 -0.0773 0.8805 0.141 Uiso 1 1 calc R U
N23 N 0.17104(15) 0.05813(15) 0.80277(12) 0.0490(13) Uani 1 1 d . .
N24 N 0.15196(17) 0.11740(16) 0.77019(15) 0.0615(14) Uani 1 1 d . .
C1 C 0.22512(19) 0.39576(19) 0.80644(16) 0.0489(15) Uani 1 1 d . .
H1 H 0.2258 0.3808 0.8293 0.059 Uiso 1 1 calc R U
C2 C 0.2009(2) 0.4313(2) 0.75297(18) 0.074(2) Uani 1 1 d . .
H2 H 0.1823 0.4439 0.7311 0.088 Uiso 1 1 calc R U
C4 C 0.2447(2) 0.4264(3) 0.7594(2) 0.101(3) Uani 1 1 d . .
H4 H 0.2618 0.4379 0.7446 0.121 Uiso 1 1 calc R U
C5 C 0.30055(19) 0.3856(2) 0.80847(16) 0.0515(16) Uani 1 1 d . .
C6 C 0.3263(2) 0.3721(2) 0.78639(17) 0.0642(19) Uani 1 1 d . .
H6 H 0.3162 0.3744 0.7593 0.077 Uiso 1 1 calc R U
C7 C 0.3664(2) 0.3552(2) 0.80199(19) 0.0638(18) Uani 1 1 d . .
H7 H 0.3830 0.3449 0.7862 0.077 Uiso 1 1 calc R U
C8 C 0.38134(17) 0.35430(19) 0.84356(16) 0.0453(15) Uani 1 1 d . .
C9 C 0.3562(2) 0.3686(2) 0.86728(19) 0.075(2) Uani 1 1 d . .
H9 H 0.3668 0.3676 0.8944 0.090 Uiso 1 1 calc R U
C10 C 0.3158(2) 0.3844(2) 0.85031(19) 0.077(2) Uani 1 1 d . .
H10 H 0.2986 0.3940 0.8657 0.093 Uiso 1 1 calc R U
C11 C 0.43489(17) 0.31852(18) 0.89789(14) 0.0416(14) Uani 1 1 d . .
H11 H 0.4168 0.3143 0.9140 0.050 Uiso 1 1 calc R U
C12 C 0.4589(2) 0.3342(2) 0.84644(18) 0.067(2) Uani 1 1 d . .
H12 H 0.4599 0.3433 0.8217 0.080 Uiso 1 1 calc R U
C13 C 0.4897(2) 0.3165(2) 0.8735(2) 0.071(2) Uani 1 1 d . .
H13 H 0.5171 0.3108 0.8710 0.085 Uiso 1 1 calc R U
C14 C 0.4552(2) 0.20095(19) 0.91523(17) 0.0531(16) Uani 1 1 d . .
H14 H 0.4318 0.2117 0.9227 0.064 Uiso 1 1 calc R U
C15 C 0.5189(2) 0.1952(2) 0.9065(2) 0.068(2) Uani 1 1 d . .
H15 H 0.5476 0.2004 0.9078 0.082 Uiso 1 1 calc R U
C16 C 0.4943(2) 0.1618(2) 0.8885(2) 0.083(2) Uani 1 1 d . .
H16 H 0.5029 0.1407 0.8738 0.099 Uiso 1 1 calc R U
C17 C 0.4219(2) 0.13563(19) 0.88431(18) 0.0518(16) Uani 1 1 d . .
C18 C 0.4208(3) 0.1059(3) 0.8542(3) 0.107(3) Uani 1 1 d . .
H18 H 0.4422 0.1055 0.8412 0.129 Uiso 1 1 calc R U
C19 C 0.3859(3) 0.0763(2) 0.8444(2) 0.087(2) Uani 1 1 d . .
H19 H 0.3864 0.0540 0.8272 0.104 Uiso 1 1 calc R U
C20 C 0.3517(3) 0.0805(2) 0.8600(2) 0.072(2) Uani 1 1 d . .
C22 C 0.3889(3) 0.1366(3) 0.9033(3) 0.108(3) Uani 1 1 d . .
H22 H 0.3901 0.1560 0.9235 0.130 Uiso 1 1 calc R U
N17 N 0.25083(10) 0.02337(12) 0.84171(11) 0.0458(12) Uani 1 1 d G .
C23 C 0.27839(13) 0.05804(10) 0.85783(12) 0.0584(17) Uani 1 1 d G .
H23 H 0.2715 0.0810 0.8716 0.070 Uiso 1 1 calc R U
N18 N 0.31835(12) 0.05143(13) 0.84921(13) 0.0620(15) Uani 1 1 d G .
C24 C 0.31548(15) 0.01268(17) 0.82775(19) 0.169(6) Uani 1 1 d G U
H24 H 0.3371 0.0008 0.8184 0.202 Uiso 1 1 calc R U
C25 C 0.27375(16) -0.00466(14) 0.82312(18) 0.148(5) Uani 1 1 d G U
H25 H 0.2633 -0.0299 0.8102 0.178 Uiso 1 1 calc R U
C37 C 0.12866(19) 0.32057(18) 0.77399(16) 0.0473(15) Uani 1 1 d . .
H37 H 0.1405 0.3141 0.8004 0.057 Uiso 1 1 calc R U
C38 C 0.1015(2) 0.3144(2) 0.71062(16) 0.0602(18) Uani 1 1 d . .
H38 H 0.0899 0.3031 0.6857 0.072 Uiso 1 1 calc R U
C39 C 0.10375(19) 0.3570(2) 0.72071(15) 0.0501(16) Uani 1 1 d . .
H39 H 0.0966 0.3798 0.7033 0.060 Uiso 1 1 calc R U
C40 C 0.0660(2) 0.38015(18) 0.83172(16) 0.0498(16) Uani 1 1 d . .
H40 H 0.0847 0.3589 0.8446 0.060 Uiso 1 1 calc R U
C41 C 0.03997(19) 0.43280(19) 0.79447(16) 0.0490(15) Uani 1 1 d . .
H41 H 0.0369 0.4554 0.7768 0.059 Uiso 1 1 calc R U
C42 C 0.00967(18) 0.41942(18) 0.81228(17) 0.0489(15) Uani 1 1 d . .
H42 H -0.0178 0.4306 0.8089 0.059 Uiso 1 1 calc R U
C43 C 0.00897(14) 0.36347(13) 0.86133(10) 0.0471(15) Uani 1 1 d G .
C44 C -0.02505(13) 0.38044(11) 0.87348(11) 0.0585(18) Uani 1 1 d G .
H44 H -0.0370 0.4066 0.8636 0.070 Uiso 1 1 calc R U
C45 C -0.04123(11) 0.35836(13) 0.90041(12) 0.0618(18) Uani 1 1 d G .
H45 H -0.0640 0.3697 0.9085 0.074 Uiso 1 1 calc R U
C46 C -0.02338(15) 0.31932(13) 0.91520(13) 0.0585(17) Uani 1 1 d G .
C47 C 0.01065(17) 0.30235(12) 0.90305(15) 0.149(5) Uani 1 1 d G .
H47 H 0.0226 0.2762 0.9129 0.178 Uiso 1 1 calc R U
C48 C 0.02682(15) 0.32443(14) 0.87611(14) 0.088(3) Uani 1 1 d G .
H48 H 0.0496 0.3131 0.8680 0.106 Uiso 1 1 calc R U
C49 C 0.1224(2) 0.04198(19) 0.88146(19) 0.0581(17) Uani 1 1 d . .
H49 H 0.1401 0.0620 0.8975 0.070 Uiso 1 1 calc R U
C50 C 0.0996(2) -0.0053(2) 0.83890(17) 0.0525(16) Uani 1 1 d . .
H50 H 0.0996 -0.0262 0.8202 0.063 Uiso 1 1 calc R U
C51 C 0.0655(2) 0.0052(2) 0.8508(2) 0.071(2) Uani 1 1 d . .
H51 H 0.0375 -0.0048 0.8413 0.085 Uiso 1 1 calc R U
C52 C 0.0580(2) 0.0563(2) 0.9040(2) 0.0566(17) Uani 1 1 d . .
C53 C 0.0162(3) 0.0636(3) 0.8905(2) 0.099(3) Uani 1 1 d . .
H53 H 0.0016 0.0542 0.8655 0.118 Uiso 1 1 calc R U
C54 C -0.0067(2) 0.0853(2) 0.9132(2) 0.091(3) Uani 1 1 d . .
H54 H -0.0362 0.0896 0.9034 0.109 Uiso 1 1 calc R U
C55 C 0.0144(2) 0.0999(2) 0.94927(19) 0.0591(17) Uani 1 1 d . .
C56 C 0.0577(3) 0.0922(3) 0.9643(2) 0.123(4) Uani 1 1 d . .
H56 H 0.0728 0.1012 0.9892 0.147 Uiso 1 1 calc R U
C57 C 0.0787(3) 0.0692(3) 0.9388(3) 0.124(4) Uani 1 1 d . .
H57 H 0.1080 0.0636 0.9478 0.149 Uiso 1 1 calc R U
C58 C -0.0496(2) 0.1213(2) 0.9721(2) 0.0659(19) Uani 1 1 d . .
H58 H -0.0699 0.1020 0.9580 0.079 Uiso 1 1 calc R U
C59 C -0.0548(2) 0.1521(2) 0.99772(18) 0.0560(17) Uani 1 1 d . .
H59 H -0.0803 0.1576 1.0043 0.067 Uiso 1 1 calc R U
C60 C 0.0111(2) 0.15583(18) 0.99688(17) 0.0470(15) Uani 1 1 d . .
H60 H 0.0400 0.1637 1.0028 0.056 Uiso 1 1 calc R U
C61 C 0.23360(18) 0.00005(19) 0.93186(15) 0.0454(15) Uani 1 1 d . .
H61 H 0.2345 0.0292 0.9374 0.054 Uiso 1 1 calc R U
C63 C 0.2485(3) -0.0673(2) 0.9371(2) 0.109(3) Uani 1 1 d . .
H63 H 0.2606 -0.0933 0.9469 0.131 Uiso 1 1 calc R U
C64 C 0.27148(17) -0.02206(14) 0.99786(9) 0.069(2) Uani 1 1 d G .
C65 C 0.28037(16) -0.05596(11) 1.02422(12) 0.070(2) Uani 1 1 d G .
H65 H 0.2733 -0.0837 1.0154 0.084 Uiso 1 1 calc R U
C66 C 0.29983(16) -0.04833(12) 1.06372(11) 0.096(3) Uani 1 1 d G .
H66 H 0.3058 -0.0710 1.0814 0.116 Uiso 1 1 calc R U
C67 C 0.31040(16) -0.00681(14) 1.07686(9) 0.0557(17) Uani 1 1 d G .
C68 C 0.3015(2) 0.02709(11) 1.05050(12) 0.188(7) Uani 1 1 d G U
H68 H 0.3086 0.0549 1.0593 0.226 Uiso 1 1 calc R U
C69 C 0.2820(2) 0.01946(12) 1.01100(11) 0.153(5) Uani 1 1 d G U
H69 H 0.2761 0.0421 0.9934 0.184 Uiso 1 1 calc R U
C70 C 0.3436(3) -0.0293(2) 1.14645(18) 0.089(3) Uani 1 1 d . .
H70 H 0.3435 -0.0589 1.1440 0.107 Uiso 1 1 calc R U
C71 C 0.3579(2) -0.0050(2) 1.18014(18) 0.072(2) Uani 1 1 d . .
H71 H 0.3686 -0.0161 1.2052 0.087 Uiso 1 1 calc R U
C72 C 0.33622(18) 0.0411(2) 1.13255(15) 0.0515(16) Uani 1 1 d . .
H72 H 0.3298 0.0666 1.1187 0.062 Uiso 1 1 calc R U
C74 C 0.5116(2) 0.2248(2) 1.02511(19) 0.0579(17) Uani 1 1 d . .
H74 H 0.4825 0.2297 1.0222 0.069 Uiso 1 1 calc R U
C75 C 0.5756(3) 0.2275(3) 1.0171(3) 0.106(3) Uani 1 1 d . .
H75 H 0.5984 0.2347 1.0069 0.127 Uiso 1 1 calc R U
C76 C 0.5787(2) 0.2031(3) 1.0493(2) 0.095(3) Uani 1 1 d . .
H76 H 0.6034 0.1903 1.0650 0.114 Uiso 1 1 calc R U
N1 N -0.01760(15) 0.17318(13) 1.01206(13) 0.0400(11) Uani 1 1 d . .
N2 N -0.00701(17) 0.12572(16) 0.97203(14) 0.0533(13) Uani 1 1 d . .
N3 N 0.47631(14) 0.30715(14) 0.90665(11) 0.0397(11) Uani 1 1 d . .
N4 N 0.42339(14) 0.33679(15) 0.86258(14) 0.0486(12) Uani 1 1 d . .
N5 N 0.25793(15) 0.40096(15) 0.79236(12) 0.0466(12) Uani 1 1 d . .
N6 N 0.18982(13) 0.41507(13) 0.78322(11) 0.0333(10) Uani 1 1 d . .
N7 N 0.11815(14) 0.36004(13) 0.76022(12) 0.0389(11) Uani 1 1 d . .
N8 N 0.12006(16) 0.29122(16) 0.74508(14) 0.0550(13) Uani 1 1 d . .
N9 N 0.07496(13) 0.40777(13) 0.80676(11) 0.0351(11) Uani 1 1 d . .
N10 N 0.02772(15) 0.38646(14) 0.83595(13) 0.0441(12) Uani 1 1 d . .
N11 N 0.35409(13) 0.03730(13) 1.17156(11) 0.0350(10) Uani 1 1 d . .
N12 N 0.32934(17) 0.00096(16) 1.11717(14) 0.0587(14) Uani 1 1 d . .
N13 N 0.24832(18) -0.02862(16) 0.95731(14) 0.0635(15) Uani 1 1 d . .
N14 N 0.21677(14) -0.01627(15) 0.89656(12) 0.0458(12) Uani 1 1 d . .
N15 N 0.13391(15) 0.01774(15) 0.85689(13) 0.0474(12) Uani 1 1 d . .
N16 N 0.08111(17) 0.03439(15) 0.88079(13) 0.0519(13) Uani 1 1 d . .
N19 N 0.49250(16) 0.21979(14) 0.92242(12) 0.0439(12) Uani 1 1 d . .
N20 N 0.45476(16) 0.16412(16) 0.89565(14) 0.0535(13) Uani 1 1 d . .
N21 N 0.53624(17) 0.20099(16) 1.05416(14) 0.0577(14) Uani 1 1 d . .
N22 N 0.53229(14) 0.24031(13) 1.00146(12) 0.0366(11) Uani 1 1 d . .
Pd1 Pd 0.13195(2) 0.41246(2) 0.79361(2) 0.03957(14) Uani 1 1 d . .
Pd2 Pd 0.19304(2) 0.01954(2) 0.84867(2) 0.04490(15) Uani 1 1 d . .
Pd3 Pd 0.50609(2) 0.27402(2) 0.95421(2) 0.04167(14) Uani 1 1 d . .

loop_
_atom_site_aniso_label
_atom_site_aniso_U_11
_atom_site_aniso_U_22
_atom_site_aniso_U_33
_atom_site_aniso_U_23
_atom_site_aniso_U_13
_atom_site_aniso_U_12
C21 0.060(5) 0.101(6) 0.126(6) -0.073(5) 0.050(5) -0.042(4)
C26 0.077(5) 0.030(4) 0.054(4) 0.000(3) 0.004(3) -0.007(3)
C27 0.206(10) 0.061(6) 0.048(5) -0.024(4) -0.014(5) -0.026(6)
C29 0.238(11) 0.027(4) 0.063(5) -0.009(4) -0.029(6) 0.007(5)
C30 0.090(5) 0.046(4) 0.056(4) 0.002(4) -0.011(4) -0.004(4)
C32 0.61(3) 0.073(6) 0.081(7) -0.011(6) 0.001(12) 0.017(12)
C33 0.47(2) 0.077(6) 0.088(7) 0.013(6) -0.054(11) 0.030(11)
C34 0.070(4) 0.023(3) 0.054(4) 0.002(3) 0.028(3) 0.009(3)
C35 0.251(14) 0.095(7) 0.162(11) 0.028(8) 0.064(10) 0.061(8)
C36 0.42(2) 0.106(7) 0.107(8) -0.024(7) 0.044(11) 0.127(11)
C62 0.216(11) 0.041(5) 0.072(6) -0.005(4) -0.002(6) -0.008(6)
N23 0.063(3) 0.042(3) 0.037(3) 0.000(2) 0.004(2) -0.001(3)
N24 0.080(4) 0.038(3) 0.059(3) -0.009(3) 0.006(3) 0.010(3)
C1 0.041(4) 0.065(4) 0.045(3) 0.016(3) 0.018(3) 0.002(3)
C2 0.042(4) 0.126(6) 0.052(4) 0.048(4) 0.012(3) 0.024(4)
C4 0.055(5) 0.170(8) 0.093(5) 0.101(6) 0.046(4) 0.062(5)
C5 0.049(4) 0.066(4) 0.043(4) 0.010(3) 0.019(3) 0.022(3)
C6 0.056(4) 0.104(6) 0.032(3) 0.022(3) 0.009(3) 0.018(4)
C7 0.073(5) 0.062(4) 0.064(4) 0.016(3) 0.029(4) 0.019(4)
C8 0.028(3) 0.063(4) 0.039(3) 0.009(3) -0.002(3) 0.002(3)
C9 0.045(4) 0.129(7) 0.046(4) -0.002(4) 0.002(3) 0.007(4)
C10 0.053(5) 0.114(6) 0.066(5) 0.003(4) 0.019(4) 0.045(4)
C11 0.032(4) 0.069(4) 0.026(3) 0.013(3) 0.012(3) 0.010(3)
C12 0.060(5) 0.094(5) 0.055(4) 0.037(4) 0.030(4) 0.025(4)
C13 0.042(4) 0.071(5) 0.109(6) 0.042(4) 0.037(4) 0.012(4)
C14 0.039(4) 0.047(4) 0.072(4) -0.014(3) 0.013(3) -0.013(3)
C15 0.054(4) 0.058(4) 0.102(5) -0.041(4) 0.039(4) -0.014(4)
C16 0.066(5) 0.068(5) 0.126(7) -0.015(5) 0.046(5) 0.017(4)
C17 0.054(4) 0.045(4) 0.062(4) -0.019(3) 0.025(3) -0.014(3)
C18 0.086(6) 0.122(7) 0.125(7) -0.047(6) 0.049(5) -0.030(6)
C19 0.083(6) 0.072(5) 0.105(6) -0.053(5) 0.027(5) -0.036(4)
C20 0.089(6) 0.038(4) 0.095(5) -0.011(4) 0.036(5) -0.033(4)
C22 0.105(7) 0.114(7) 0.123(7) -0.047(6) 0.063(6) -0.025(6)
N17 0.055(3) 0.040(3) 0.045(3) -0.014(2) 0.019(2) -0.011(2)
C23 0.063(5) 0.037(4) 0.067(4) -0.002(3) 0.005(4) -0.004(3)
N18 0.073(4) 0.053(3) 0.066(3) -0.027(3) 0.030(3) -0.021(3)
C24 0.163(9) 0.152(9) 0.255(13) -0.145(9) 0.165(10) -0.109(8)
C25 0.127(8) 0.144(9) 0.214(11) -0.111(8) 0.115(8) -0.073(7)
C37 0.073(4) 0.036(4) 0.034(3) -0.006(3) 0.016(3) -0.005(3)
C38 0.094(5) 0.047(4) 0.029(3) 0.001(3) -0.001(3) -0.010(4)
C39 0.065(4) 0.056(4) 0.024(3) 0.015(3) 0.001(3) 0.005(3)
C40 0.060(5) 0.043(4) 0.043(3) 0.016(3) 0.009(3) 0.016(3)
C41 0.043(4) 0.048(4) 0.050(4) 0.013(3) 0.002(3) 0.010(3)
C42 0.032(3) 0.052(4) 0.065(4) 0.009(3) 0.019(3) 0.006(3)
C43 0.057(4) 0.050(4) 0.039(3) 0.005(3) 0.022(3) 0.008(3)
C44 0.059(4) 0.066(4) 0.043(4) 0.021(3) 0.002(3) 0.000(4)
C45 0.044(4) 0.059(4) 0.082(5) 0.008(4) 0.017(4) 0.021(3)
C46 0.063(4) 0.059(4) 0.064(4) 0.015(3) 0.037(4) 0.008(4)
C47 0.218(11) 0.074(6) 0.227(11) 0.077(7) 0.185(10) 0.088(7)
C48 0.119(7) 0.076(5) 0.107(6) 0.034(5) 0.095(5) 0.047(5)
C49 0.057(5) 0.042(4) 0.073(4) -0.024(3) 0.014(4) 0.001(3)
C50 0.057(4) 0.056(4) 0.049(4) -0.025(3) 0.022(3) -0.007(4)
C51 0.047(4) 0.066(5) 0.099(5) -0.044(4) 0.018(4) -0.013(4)
C52 0.042(4) 0.076(5) 0.052(4) -0.022(4) 0.014(3) -0.003(4)
C53 0.074(6) 0.126(7) 0.082(5) -0.052(5) -0.001(5) 0.018(5)
C54 0.042(4) 0.103(6) 0.113(6) -0.062(5) -0.002(4) -0.001(4)
C55 0.051(5) 0.063(4) 0.063(4) -0.008(3) 0.016(4) -0.006(3)
C56 0.085(7) 0.192(11) 0.075(6) -0.031(6) -0.005(5) 0.048(7)
C57 0.085(7) 0.192(10) 0.113(8) 0.005(7) 0.056(6) 0.061(7)
C58 0.035(4) 0.061(4) 0.099(5) -0.032(4) 0.013(4) -0.005(3)
C59 0.051(4) 0.056(4) 0.071(4) -0.008(4) 0.034(4) -0.011(3)
C60 0.042(4) 0.045(4) 0.055(4) -0.006(3) 0.015(3) -0.016(3)
C61 0.063(4) 0.039(3) 0.030(3) -0.011(3) 0.006(3) 0.008(3)
C63 0.197(10) 0.053(5) 0.062(5) 0.001(4) 0.010(6) 0.001(6)
C64 0.089(5) 0.060(5) 0.049(4) -0.031(4) 0.003(4) -0.011(4)
C65 0.116(6) 0.044(4) 0.045(4) 0.004(3) 0.013(4) 0.013(4)
C66 0.109(6) 0.045(5) 0.101(6) -0.006(4) -0.029(5) 0.001(4)
C67 0.067(4) 0.049(4) 0.038(3) -0.004(3) -0.009(3) 0.011(3)
C68 0.389(18) 0.052(5) 0.060(5) -0.011(4) -0.047(8) -0.019(8)
C69 0.278(13) 0.058(5) 0.072(5) 0.005(4) -0.040(7) -0.061(7)
C70 0.146(7) 0.057(5) 0.042(4) 0.004(3) -0.012(4) 0.010(5)
C71 0.102(6) 0.058(5) 0.046(4) -0.006(3) 0.000(4) 0.015(4)
C72 0.057(4) 0.050(4) 0.036(3) -0.011(3) -0.007(3) 0.008(3)
C74 0.036(4) 0.064(4) 0.071(4) 0.005(4) 0.010(4) 0.006(3)
C75 0.066(6) 0.118(7) 0.135(8) 0.063(6) 0.029(5) 0.008(5)
C76 0.056(5) 0.126(7) 0.108(6) 0.083(6) 0.028(4) 0.021(5)
N1 0.033(3) 0.036(3) 0.052(3) -0.011(2) 0.014(2) -0.009(2)
N2 0.055(4) 0.057(3) 0.056(3) -0.009(3) 0.028(3) 0.002(3)
N3 0.038(3) 0.062(3) 0.021(2) 0.004(2) 0.011(2) 0.015(2)
N4 0.035(3) 0.058(3) 0.057(3) -0.007(3) 0.020(3) 0.003(2)
N5 0.040(3) 0.066(3) 0.034(3) 0.003(2) 0.009(2) 0.014(3)
N6 0.028(3) 0.037(3) 0.033(2) 0.006(2) 0.005(2) 0.004(2)
N7 0.049(3) 0.027(3) 0.045(3) -0.011(2) 0.020(2) -0.015(2)
N8 0.072(4) 0.045(3) 0.052(3) 0.011(3) 0.025(3) 0.011(3)
N9 0.030(3) 0.041(3) 0.029(2) 0.005(2) -0.001(2) 0.005(2)
N10 0.042(3) 0.037(3) 0.056(3) 0.016(2) 0.018(3) 0.023(2)
N11 0.044(3) 0.023(3) 0.034(2) -0.0066(19) 0.005(2) 0.005(2)
N12 0.082(4) 0.045(3) 0.046(3) 0.011(3) 0.013(3) 0.014(3)
N13 0.100(4) 0.037(3) 0.047(3) -0.009(3) 0.009(3) -0.016(3)
N14 0.051(3) 0.040(3) 0.041(3) 0.003(2) 0.005(2) -0.010(2)
N15 0.052(3) 0.049(3) 0.043(3) -0.014(2) 0.016(3) 0.001(3)
N16 0.052(4) 0.056(3) 0.044(3) -0.020(3) 0.008(3) 0.001(3)
N19 0.053(3) 0.038(3) 0.044(3) -0.003(2) 0.019(2) -0.005(3)
N20 0.042(3) 0.048(3) 0.070(3) -0.008(3) 0.013(3) 0.010(3)
N21 0.055(4) 0.069(4) 0.056(3) 0.026(3) 0.027(3) 0.022(3)
N22 0.040(3) 0.040(3) 0.035(2) 0.013(2) 0.018(2) 0.002(2)
Pd1 0.0437(3) 0.0370(3) 0.0341(2) 0.00763(19) 0.0041(2) 0.0054(2)
Pd2 0.0574(3) 0.0332(3) 0.0440(3) -0.0132(2) 0.0137(2) -0.0081(2)
Pd3 0.0390(3) 0.0402(3) 0.0469(3) 0.0039(2) 0.0135(2) -0.0019(2)

loop_
_atom_type_symbol
_atom_type_description
_atom_type_scat_dispersion_real
_atom_type_scat_dispersion_imag
_atom_type_scat_source
C C 0.0033 0.0016 'International Tables Vol C Tables 4.2.6.8 and 6.1.1.4'
N N 0.0061 0.0033 'International Tables Vol C Tables 4.2.6.8 and 6.1.1.4'
Pd Pd -0.9988 1.0072 'International Tables Vol C Tables 4.2.6.8 and 6.1.1.4'
H H 0.0000 0.0000 'International Tables Vol C Tables 4.2.6.8 and 6.1.1.4'

loop_
_geom_angle_atom_site_label_1
_geom_angle_atom_site_label_2
_geom_angle_atom_site_label_3
_geom_angle
_geom_angle_site_symmetry_1
_geom_angle_site_symmetry_3
C20 C21 C22 118.6(7) . .
N23 C26 N24 111.1(5) . .
C29 C27 N23 113.1(7) . .
C27 C29 N24 104.7(6) . .
C32 C30 C36 120.0 . .
C32 C30 N24 121.1(5) . .
C36 C30 N24 118.9(5) . .
C33 C32 C30 120.0 . .
C32 C33 C34 120.0 . .
N8 C34 C35 117.6(4) . .
N8 C34 C33 122.2(4) . .
C35 C34 C33 120.0 . .
C34 C35 C36 120.0 . .
C35 C36 C30 120.0 . .
C63 C62 N14 112.6(7) . .
C26 N23 C27 103.8(5) . .
C26 N23 Pd2 124.1(4) . .
C27 N23 Pd2 131.8(5) . .
C26 N24 C29 106.6(5) . .
C26 N24 C30 126.6(5) . .
C29 N24 C30 126.8(5) . .
N5 C1 N6 110.5(5) . .
N6 C2 C4 108.4(5) . .
C2 C4 N5 105.7(5) . .
C6 C5 N5 123.5(5) . .
C6 C5 C10 119.9(5) . .
N5 C5 C10 116.6(5) . .
C5 C6 C7 123.3(5) . .
C6 C7 C8 116.3(6) . .
C9 C8 C7 122.1(5) . .
C9 C8 N4 117.9(5) . .
C7 C8 N4 120.0(5) . .
C10 C9 C8 119.5(6) . .
C9 C10 C5 118.8(6) . .
N4 C11 N3 109.7(4) . .
C13 C12 N4 105.5(5) . .
C12 C13 N3 111.1(6) . .
N19 C14 N20 111.6(5) . .
C16 C15 N19 105.7(6) . .
C15 C16 N20 109.1(6) . .
N20 C17 C22 118.5(6) . .
N20 C17 C18 120.9(6) . .
C22 C17 C18 120.7(6) . .
C17 C18 C19 118.0(7) . .
C20 C19 C18 120.6(7) . .
C19 C20 N18 118.8(6) . .
C19 C20 C21 121.5(6) . .
N18 C20 C21 118.6(7) . .
C17 C22 C21 119.5(7) . .
C25 N17 C23 108.0 . .
C25 N17 Pd2 131.2(2) . .
C23 N17 Pd2 120.8(2) . .
N17 C23 N18 108.0 . .
C20 N18 C24 129.8(4) . .
C20 N18 C23 122.2(4) . .
C24 N18 C23 108.0 . .
N18 C24 C25 108.0 . .
N17 C25 C24 108.0 . .
N7 C37 N8 111.8(5) . .
C39 C38 N8 107.1(5) . .
N7 C39 C38 108.4(5) . .
N10 C40 N9 111.5(5) . .
N9 C41 C42 108.4(5) . .
N10 C42 C41 106.1(5) . .
C44 C43 C48 120.0 . .
C44 C43 N10 121.1(3) . .
C48 C43 N10 118.8(3) . .
C43 C44 C45 120.0 . .
C46 C45 C44 120.0 . .
C47 C46 C45 120.0 . .
C47 C46 N21 119.3(3) . 7_557
C45 C46 N21 120.3(3) . 7_557
C46 C47 C48 120.0 . .
C47 C48 C43 120.0 . .
N15 C49 N16 110.6(5) . .
C51 C50 N15 111.7(5) . .
C50 C51 N16 104.4(5) . .
C57 C52 C53 120.1(7) . .
C57 C52 N16 118.8(6) . .
C53 C52 N16 121.1(6) . .
C52 C53 C54 121.3(7) . .
C55 C54 C53 119.7(7) . .
C54 C55 C56 120.1(7) . .
C54 C55 N2 121.5(6) . .
C56 C55 N2 118.3(6) . .
C55 C56 C57 116.3(8) . .
C52 C57 C56 122.3(8) . .
C59 C58 N2 103.5(5) . .
N1 C59 C58 109.8(5) . .
N1 C60 N2 109.6(5) . .
N13 C61 N14 112.2(5) . .
C62 C63 N13 103.1(7) . .
C65 C64 C69 120.0 . .
C65 C64 N13 121.2(3) . .
C69 C64 N13 118.7(3) . .
C66 C65 C64 120.0 . .
C65 C66 C67 120.0 . .
C68 C67 C66 120.0 . .
C68 C67 N12 120.1(3) . .
C66 C67 N12 119.9(3) . .
C69 C68 C67 120.0 . .
C68 C69 C64 120.0 . .
C71 C70 N12 103.6(6) . .
N11 C71 C70 110.8(5) . .
N11 C72 N12 107.9(5) . .
N22 C74 N21 113.7(5) . .
C76 C75 N22 109.2(7) . .
C75 C76 N21 106.0(6) . .
C60 N1 C59 107.6(5) . .
C60 N1 Pd3 123.1(4) . 7_557
C59 N1 Pd3 129.0(4) . 7_557
C60 N2 C58 109.5(5) . .
C60 N2 C55 125.5(6) . .
C58 N2 C55 125.0(5) . .
C11 N3 C13 105.7(4) . .
C11 N3 Pd3 123.9(3) . .
C13 N3 Pd3 129.5(4) . .
C11 N4 C12 107.8(5) . .
C11 N4 C8 125.8(5) . .
C12 N4 C8 126.3(5) . .
C1 N5 C4 107.5(5) . .
C1 N5 C5 127.3(5) . .
C4 N5 C5 125.2(5) . .
C2 N6 C1 107.2(5) . .
C2 N6 Pd1 129.6(4) . .
C1 N6 Pd1 122.9(4) . .
C37 N7 C39 107.2(4) . .
C37 N7 Pd1 123.2(4) . .
C39 N7 Pd1 128.9(4) . .
C37 N8 C34 127.7(5) . .
C37 N8 C38 105.1(5) . .
C34 N8 C38 127.0(5) . .
C40 N9 C41 106.2(5) . .
C40 N9 Pd1 125.4(4) . .
C41 N9 Pd1 128.3(4) . .
C40 N10 C42 107.8(5) . .
C40 N10 C43 125.6(4) . .
C42 N10 C43 126.5(5) . .
C72 N11 C71 107.6(4) . .
C72 N11 Pd1 122.2(4) . 7_557
C71 N11 Pd1 130.2(4) . 7_557
C72 N12 C70 110.1(5) . .
C72 N12 C67 122.8(4) . .
C70 N12 C67 127.1(5) . .
C61 N13 C63 107.3(5) . .
C61 N13 C64 126.9(5) . .
C63 N13 C64 123.9(6) . .
C61 N14 C62 103.7(5) . .
C61 N14 Pd2 123.3(4) . .
C62 N14 Pd2 131.7(5) . .
C49 N15 C50 106.7(5) . .
C49 N15 Pd2 123.0(5) . .
C50 N15 Pd2 130.2(4) . .
C49 N16 C51 106.2(5) . .
C49 N16 C52 125.1(5) . .
C51 N16 C52 128.3(6) . .
C14 N19 C15 108.1(5) . .
C14 N19 Pd3 122.6(4) . .
C15 N19 Pd3 129.2(4) . .
C14 N20 C17 127.7(5) . .
C14 N20 C16 105.2(5) . .
C17 N20 C16 127.0(6) . .
C74 N21 C46 127.0(5) . 7_557
C74 N21 C76 105.6(5) . .
C46 N21 C76 127.3(5) 7_557 .
C74 N22 C75 105.6(5) . .
C74 N22 Pd3 124.9(4) . .
C75 N22 Pd3 129.5(4) . .
N11 Pd1 N7 177.69(17) 7_557 .
N11 Pd1 N6 90.98(17) 7_557 .
N7 Pd1 N6 89.61(17) . .
N11 Pd1 N9 88.89(17) 7_557 .
N7 Pd1 N9 90.39(17) . .
N6 Pd1 N9 176.80(16) . .
N17 Pd2 N23 90.01(18) . .
N17 Pd2 N14 89.04(18) . .
N23 Pd2 N14 176.68(19) . .
N17 Pd2 N15 177.84(18) . .
N23 Pd2 N15 89.64(19) . .
N14 Pd2 N15 91.19(18) . .
N22 Pd3 N3 176.76(19) . .
N22 Pd3 N1 88.09(17) . 7_557
N3 Pd3 N1 92.56(18) . 7_557
N22 Pd3 N19 90.17(17) . .
N3 Pd3 N19 89.02(18) . .
N1 Pd3 N19 176.67(19) 7_557 .

loop_
_geom_bond_atom_site_label_1
_geom_bond_atom_site_label_2
_geom_bond_distance
_geom_bond_site_symmetry_2
C21 C20 1.385(9) .
C21 C22 1.434(10) .
C26 N23 1.316(7) .
C26 N24 1.330(7) .
C27 C29 1.280(10) .
C27 N23 1.365(8) .
C29 N24 1.400(8) .
C30 C32 1.3900 .
C30 C36 1.3900 .
C30 N24 1.413(6) .
C32 C33 1.3900 .
C33 C34 1.3900 .
C34 N8 1.371(6) .
C34 C35 1.3900 .
C35 C36 1.3900 .
C62 C63 1.312(10) .
C62 N14 1.335(8) .
N23 Pd2 1.994(4) .
C1 N5 1.299(7) .
C1 N6 1.353(6) .
C2 N6 1.321(7) .
C2 C4 1.380(8) .
C4 N5 1.382(7) .
C5 C6 1.355(8) .
C5 N5 1.422(7) .
C5 C10 1.430(8) .
C6 C7 1.369(8) .
C7 C8 1.420(8) .
C8 C9 1.392(8) .
C8 N4 1.449(7) .
C9 C10 1.372(8) .
C11 N4 1.333(6) .
C11 N3 1.336(6) .
C12 C13 1.305(8) .
C12 N4 1.415(7) .
C13 N3 1.388(7) .
C14 N19 1.302(7) .
C14 N20 1.342(7) .
C15 C16 1.363(9) .
C15 N19 1.377(7) .
C16 N20 1.369(8) .
C17 N20 1.360(7) .
C17 C22 1.407(9) .
C17 C18 1.408(9) .
C18 C19 1.425(10) .
C19 C20 1.368(9) .
C20 N18 1.381(7) .
N17 C25 1.4200 .
N17 C23 1.4200 .
N17 Pd2 1.952(3) .
C23 N18 1.4200 .
N18 C24 1.4200 .
C24 C25 1.4200 .
C37 N7 1.337(7) .
C37 N8 1.347(7) .
C38 C39 1.376(8) .
C38 N8 1.407(7) .
C39 N7 1.353(6) .
C40 N10 1.300(7) .
C40 N9 1.324(6) .
C41 N9 1.346(6) .
C41 C42 1.367(7) .
C42 N10 1.356(7) .
C43 C44 1.3900 .
C43 C48 1.3900 .
C43 N10 1.411(5) .
C44 C45 1.3900 .
C45 C46 1.3900 .
C46 C47 1.3900 .
C46 N21 1.415(5) 7_557
C47 C48 1.3900 .
C49 N15 1.284(7) .
C49 N16 1.347(7) .
C50 C51 1.323(8) .
C50 N15 1.329(7) .
C51 N16 1.388(7) .
C52 C57 1.297(10) .
C52 C53 1.324(9) .
C52 N16 1.429(7) .
C53 C54 1.404(10) .
C54 C55 1.355(9) .
C55 C56 1.376(9) .
C55 N2 1.443(8) .
C56 C57 1.457(11) .
C58 C59 1.365(8) .
C58 N2 1.382(7) .
C59 N1 1.343(7) .
C60 N1 1.310(7) .
C60 N2 1.313(7) .
C61 N13 1.268(7) .
C61 N14 1.323(6) .
C63 N13 1.406(8) .
C64 C65 1.3900 .
C64 C69 1.3900 .
C64 N13 1.443(5) .
C65 C66 1.3900 .
C66 C67 1.3900 .
C67 C68 1.3900 .
C67 N12 1.413(5) .
C68 C69 1.3900 .
C70 C71 1.385(8) .
C70 N12 1.387(7) .
C71 N11 1.354(7) .
C72 N11 1.351(6) .
C72 N12 1.361(7) .
C74 N22 1.299(7) .
C74 N21 1.342(7) .
C75 C76 1.351(9) .
C75 N22 1.416(8) .
C76 N21 1.431(8) .
N1 Pd3 2.013(4) 7_557
N3 Pd3 1.989(4) .
N6 Pd1 2.003(4) .
N7 Pd1 2.000(4) .
N9 Pd1 2.023(4) .
N11 Pd1 1.973(4) 7_557
N14 Pd2 2.003(4) .
N15 Pd2 2.009(5) .
N19 Pd3 2.017(4) .
N21 C46 1.41(4) 7_557
N22 Pd3 1.964(4) .
Pd1 N11 1.973(4) 7_557
Pd3 N1 2.013(4) 7_557

loop_
_platon_squeeze_void_nr
_platon_squeeze_void_average_x
_platon_squeeze_void_average_y
_platon_squeeze_void_average_z
_platon_squeeze_void_volume
_platon_squeeze_void_count_electrons
_platon_squeeze_void_content
1 -0.010 0.000 -0.005 24144 11606 ' '
